data_7063340
loop_
_publ_author_name
'Rodriguez Segura, Leobardo'
'Ren, Tong'

_publ_section_title
;
 Trans influence of cyanide on the structural and electronic properties of
 a series of organocobaltIII(TIM) complexes
;
_journal_issue 29
_journal_name_full 'New Journal of Chemistry'
_journal_page_first 13030
_journal_page_last 13037
_journal_paper_doi 10.1039/D4NJ02364A
_journal_volume 48
_journal_year 2024
_chemical_formula_moiety 'C15 H27 Cl0.08 Co I0.92 N4, F6 P'
_chemical_formula_sum 'C15 H27 Cl0.08 Co F6 I0.92 N4 P'
_chemical_formula_weight 586.75
_space_group_crystal_system tetragonal
_space_group_IT_number 114
_space_group_name_Hall 'P -4 2n'
_space_group_name_H-M_alt 'P -4 21 c'
_atom_sites_solution_hydrogens geom
_atom_sites_solution_primary dual
_atom_sites_solution_secondary difmap
_audit_creation_method SHELXL-2019/3
_audit_update_record
;
2024-06-25 deposited with the CCDC.	2024-06-27 downloaded from the CCDC.
;
_cell_angle_alpha 90
_cell_angle_beta 90
_cell_angle_gamma 90
_cell_formula_units_Z 8
_cell_length_a 15.4579(7)
_cell_length_b 15.4579(7)
_cell_length_c 17.5114(15)
_cell_measurement_reflns_used 9537
_cell_measurement_temperature 150(2)
_cell_measurement_theta_max 33.0857
_cell_measurement_theta_min 2.8801
_cell_volume 4184.3(4)
_computing_cell_refinement 'SAINT V8.40B (Bruker, 2020)'
_computing_data_collection 'Apex4 v2022.1-1 (Bruker, 2022)'
_computing_data_reduction 'SAINT V8.40B (Bruker, 2020)'
_computing_molecular_graphics 'SHELXTL version 6.14 (Bruker, 2001)'
_computing_publication_material 'SHELXTL version 6.14 (Bruker, 2001)'
_computing_structure_refinement
;  
SHELXL-2018/3 (Sheldrick, 2015a, 2018), 
SHELXLE Rev1117 (H\"ubschle et al., 2011)
;
_computing_structure_solution 'SHELXS-97 (Sheldrick, 2008)'
_diffrn_ambient_temperature 150(2)
_diffrn_detector_area_resol_mean 7.4074
_diffrn_measured_fraction_theta_full 0.998
_diffrn_measured_fraction_theta_max 0.998
_diffrn_measurement_device_type
;
Bruker AXS D8 Quest diffractometer with PhotonII charge-integrating pixel 
array detector (CPAD)
;
_diffrn_measurement_method 'omega and phi scans'
_diffrn_radiation_monochromator 'Triumph curved graphite crystal'
_diffrn_radiation_type MoK\a
_diffrn_radiation_wavelength 0.71073
_diffrn_reflns_av_R_equivalents 0.0521
_diffrn_reflns_av_unetI/netI 0.0201
_diffrn_reflns_Laue_measured_fraction_full 0.998
_diffrn_reflns_Laue_measured_fraction_max 0.998
_diffrn_reflns_limit_h_max 23
_diffrn_reflns_limit_h_min -23
_diffrn_reflns_limit_k_max 23
_diffrn_reflns_limit_k_min -23
_diffrn_reflns_limit_l_max 26
_diffrn_reflns_limit_l_min -26
_diffrn_reflns_number 163274
_diffrn_reflns_point_group_measured_fraction_full 0.998
_diffrn_reflns_point_group_measured_fraction_max 0.998
_diffrn_reflns_theta_full 25.242
_diffrn_reflns_theta_max 33.215
_diffrn_reflns_theta_min 2.635
_diffrn_source 'fine focus sealed tube X-ray source'
_diffrn_source_current '30 mA'
_diffrn_source_voltage '50 kV'
_exptl_absorpt_coefficient_mu 2.323
_exptl_absorpt_correction_T_max 0.7465
_exptl_absorpt_correction_T_min 0.5789
_exptl_absorpt_correction_type multi-scan
_exptl_absorpt_process_details
;
 SADABS 2016/2: Krause, L., Herbst-Irmer, R., Sheldrick G.M. & Stalke D.,
 J. Appl. Cryst. 48 (2015) 3-10
;
_exptl_crystal_colour red
_exptl_crystal_density_diffrn 1.863
_exptl_crystal_description plate
_exptl_crystal_F_000 2329
_exptl_crystal_size_max 0.401
_exptl_crystal_size_mid 0.306
_exptl_crystal_size_min 0.044
_refine_diff_density_max 0.672
_refine_diff_density_min -0.569
_refine_diff_density_rms 0.076
_refine_ls_abs_structure_details
;
 Refined as an inversion twin.
;
_refine_ls_abs_structure_Flack 0.016(17)
_refine_ls_extinction_method none
_refine_ls_goodness_of_fit_ref 1.134
_refine_ls_hydrogen_treatment constr
_refine_ls_matrix_type full
_refine_ls_number_parameters 311
_refine_ls_number_reflns 8001
_refine_ls_number_restraints 163
_refine_ls_restrained_S_all 1.132
_refine_ls_R_factor_all 0.0336
_refine_ls_R_factor_gt 0.0261
_refine_ls_shift/su_max 0.001
_refine_ls_shift/su_mean 0.000
_refine_ls_structure_factor_coef Fsqd
_refine_ls_weighting_details 'w=1/[\s^2^(Fo^2^)+(0.0103P)^2^+4.0922P] where P=(Fo^2^+2Fc^2^)/3'
_refine_ls_weighting_scheme calc
_refine_ls_wR_factor_gt 0.0520
_refine_ls_wR_factor_ref 0.0545
_reflns_Friedel_coverage 0.836
_reflns_Friedel_fraction_full 0.999
_reflns_Friedel_fraction_max 0.999
_reflns_number_gt 7160
_reflns_number_total 8001
_reflns_threshold_expression 'I > 2\s(I)'
_cod_data_source_file d4nj02364a2.cif
_cod_data_source_block LR027_0m_a_xle
_cod_depositor_comments 'Adding full bibliography for 7063336--7063340.cif.'
_cod_original_cell_volume 4184.3(5)
_cod_database_code 7063340
_shelx_shelxl_version_number 2019/3
_shelx_space_group_comment
;
The symmetry employed for this shelxl refinement is uniquely defined
by the following loop, which should always be used as a source of
symmetry information in preference to the above space-group names.
They are only intended as comments.
;
_shelx_estimated_absorpt_t_min 0.456
_shelx_estimated_absorpt_t_max 0.905

loop_
_space_group_symop_operation_xyz
'x, y, z'
'-x, -y, z'
'y, -x, -z'
'-y, x, -z'
'-x+1/2, y+1/2, -z+1/2'
'x+1/2, -y+1/2, -z+1/2'
'-y+1/2, -x+1/2, z+1/2'
'y+1/2, x+1/2, z+1/2'

loop_
_atom_site_label
_atom_site_type_symbol
_atom_site_fract_x
_atom_site_fract_y
_atom_site_fract_z
_atom_site_U_iso_or_equiv
_atom_site_adp_type
_atom_site_occupancy
_atom_site_site_symmetry_order
_atom_site_calc_flag
_atom_site_refinement_flags_posn
_atom_site_refinement_flags_adp
_atom_site_refinement_flags_occupancy
_atom_site_disorder_assembly
_atom_site_disorder_group
I1 I 0.75068(2) 0.81818(2) 0.75224(2) 0.02524(6) Uani 0.922(2) 1 d . . P A 1
Cl1 Cl 0.7406(10) 0.7989(10) 0.7614(11) 0.02524(6) Uani 0.078(2) 1 d . . P A 2
Co1 Co 0.74732(3) 0.67128(2) 0.66792(2) 0.01755(8) Uani 1 1 d . . . . .
P1 P 1.000000 0.500000 0.47078(7) 0.0234(2) Uani 1 2 d DS T P . .
F1 F 1.0553(2) 0.54725(19) 0.53498(16) 0.0555(8) Uani 1 1 d D . . . .
F2 F 0.93156(18) 0.57778(17) 0.47034(14) 0.0422(6) Uani 1 1 d D . . . .
F3 F 0.94536(16) 0.45302(18) 0.40529(15) 0.0446(6) Uani 1 1 d D . . . .
P2 P 0.500000 0.500000 0.500000 0.0210(3) Uani 1 4 d DS T P . .
F4 F 0.500000 0.500000 0.40879(18) 0.0416(9) Uani 1 2 d DS T P . .
F5 F 0.56075(17) 0.58413(15) 0.49944(15) 0.0369(5) Uani 1 1 d D . . . .
P3 P 0.4971(9) 0.5066(8) 0.9898(2) 0.0225(14) Uani 0.25 1 d D U P B -1
F6 F 0.4319(11) 0.4283(11) 0.9830(13) 0.047(6) Uani 0.25 1 d D U P B -1
F7 F 0.5624(12) 0.5843(11) 0.9968(13) 0.064(7) Uani 0.25 1 d D U P B -1
F8 F 0.5654(10) 0.4552(11) 0.9393(8) 0.057(5) Uani 0.25 1 d D U P B -1
F9 F 0.4568(9) 0.5472(13) 0.9150(6) 0.042(4) Uani 0.25 1 d D U P B -1
F10 F 0.5375(11) 0.4645(12) 1.0645(7) 0.078(6) Uani 0.25 1 d D U P B -1
F11 F 0.4299(11) 0.5574(11) 1.0405(8) 0.051(5) Uani 0.25 1 d D U P B -1
N1 N 0.64869(17) 0.71403(17) 0.61296(15) 0.0218(5) Uani 1 1 d . . . . .
N2 N 0.65830(16) 0.62419(17) 0.73183(14) 0.0205(5) Uani 1 1 d . . . . .
N3 N 0.84647(17) 0.62639(17) 0.72027(16) 0.0215(5) Uani 1 1 d . . . . .
N4 N 0.83506(17) 0.71830(17) 0.60343(16) 0.0229(5) Uani 1 1 d . . . . .
C1 C 0.57453(19) 0.6975(2) 0.64316(19) 0.0235(6) Uani 1 1 d . . . . .
C2 C 0.5797(2) 0.6432(2) 0.71190(18) 0.0229(6) Uani 1 1 d . . . . .
C3 C 0.6756(2) 0.5679(3) 0.7974(2) 0.0311(7) Uani 1 1 d . . . . .
H3A H 0.674789 0.506864 0.780231 0.037 Uiso 1 1 calc R U . . .
H3B H 0.628875 0.575319 0.835491 0.037 Uiso 1 1 calc R U . . .
C4 C 0.7621(2) 0.5869(2) 0.83507(19) 0.0317(7) Uani 1 1 d . . . . .
H4A H 0.763263 0.648604 0.850057 0.038 Uiso 1 1 calc R U . . .
H4B H 0.766363 0.552056 0.882374 0.038 Uiso 1 1 calc R U . . .
C5 C 0.8404(2) 0.5685(2) 0.7864(2) 0.0293(7) Uani 1 1 d . . . . .
H5A H 0.893141 0.574808 0.817937 0.035 Uiso 1 1 calc R U . . .
H5B H 0.837759 0.507861 0.768256 0.035 Uiso 1 1 calc R U . . .
C6 C 0.92046(19) 0.6454(2) 0.6904(2) 0.0240(6) Uani 1 1 d . . . . .
C7 C 0.9142(2) 0.7021(2) 0.6224(2) 0.0248(6) Uani 1 1 d . . . . .
C8 C 0.8166(3) 0.7746(2) 0.5380(2) 0.0348(8) Uani 1 1 d . . . . .
H8A H 0.865394 0.771671 0.501446 0.042 Uiso 1 1 calc R U . . .
H8B H 0.811517 0.835154 0.555832 0.042 Uiso 1 1 calc R U . . .
C9 C 0.7338(2) 0.7487(3) 0.4976(2) 0.0364(8) Uani 1 1 d . . . . .
H9A H 0.730086 0.780402 0.448620 0.044 Uiso 1 1 calc R U . . .
H9B H 0.736377 0.686130 0.485724 0.044 Uiso 1 1 calc R U . . .
C10 C 0.6535(2) 0.7663(2) 0.5430(2) 0.0322(8) Uani 1 1 d . . . . .
H10A H 0.651941 0.828321 0.556904 0.039 Uiso 1 1 calc R U . . .
H10B H 0.602277 0.753926 0.510925 0.039 Uiso 1 1 calc R U . . .
C11 C 0.4888(2) 0.7298(2) 0.6140(2) 0.0303(7) Uani 1 1 d . . . . .
H11A H 0.445274 0.724667 0.654435 0.045 Uiso 1 1 calc R U . . .
H11B H 0.471071 0.695216 0.569833 0.045 Uiso 1 1 calc R U . . .
H11C H 0.494367 0.790579 0.598860 0.045 Uiso 1 1 calc R U . . .
C12 C 0.49817(18) 0.6145(3) 0.7500(3) 0.0322(7) Uani 1 1 d . . . . .
H12A H 0.464511 0.665277 0.765466 0.048 Uiso 1 1 calc R U . . .
H12B H 0.512417 0.579890 0.795169 0.048 Uiso 1 1 calc R U . . .
H12C H 0.464099 0.579463 0.714345 0.048 Uiso 1 1 calc R U . . .
C13 C 1.0081(2) 0.6167(3) 0.7173(2) 0.0351(9) Uani 1 1 d . . . . .
H13A H 1.036505 0.583269 0.676945 0.053 Uiso 1 1 calc R U . . .
H13B H 1.001665 0.580590 0.762970 0.053 Uiso 1 1 calc R U . . .
H13C H 1.043270 0.667561 0.729667 0.053 Uiso 1 1 calc R U . . .
C14 C 0.9929(2) 0.7373(3) 0.5833(2) 0.0344(8) Uani 1 1 d . . . . .
H14A H 0.999232 0.709898 0.533152 0.052 Uiso 1 1 calc R U . . .
H14B H 1.044187 0.725115 0.614371 0.052 Uiso 1 1 calc R U . . .
H14C H 0.986736 0.799990 0.576803 0.052 Uiso 1 1 calc R U . . .
C15 C 0.7457(2) 0.55975(18) 0.60902(17) 0.0238(5) Uani 1 1 d . . . . .
H15A H 0.694651 0.558398 0.575803 0.036 Uiso 1 1 calc R U . . .
H15B H 0.743394 0.510970 0.644707 0.036 Uiso 1 1 calc R U . . .
H15C H 0.798114 0.555491 0.577819 0.036 Uiso 1 1 calc R U . . .

loop_
_atom_site_aniso_label
_atom_site_aniso_U_11
_atom_site_aniso_U_22
_atom_site_aniso_U_33
_atom_site_aniso_U_23
_atom_site_aniso_U_13
_atom_site_aniso_U_12
I1 0.02020(10) 0.01919(11) 0.03633(13) -0.00770(11) -0.00098(12) 0.00030(9)
Cl1 0.02020(10) 0.01919(11) 0.03633(13) -0.00770(11) -0.00098(12) 0.00030(9)
Co1 0.01540(15) 0.01794(16) 0.01931(16) -0.00101(12) -0.00034(15) 0.00117(15)
P1 0.0250(6) 0.0227(6) 0.0226(5) 0.000 0.000 -0.0007(4)
F1 0.0635(19) 0.0541(17) 0.0490(15) -0.0179(13) -0.0250(15) 0.0128(14)
F2 0.0455(14) 0.0399(13) 0.0412(13) -0.0001(11) -0.0034(12) 0.0125(11)
F3 0.0328(12) 0.0531(15) 0.0479(14) -0.0179(12) -0.0028(11) -0.0071(11)
P2 0.0205(5) 0.0205(5) 0.0221(8) 0.000 0.000 0.000
F4 0.049(2) 0.053(2) 0.0230(15) 0.000 0.000 -0.0127(16)
F5 0.0334(12) 0.0299(12) 0.0475(13) -0.0034(10) -0.0053(11) -0.0041(9)
P3 0.0224(15) 0.0224(19) 0.0226(19) 0.0027(13) -0.0010(13) -0.0005(12)
F6 0.046(10) 0.047(9) 0.048(13) -0.002(8) 0.019(8) -0.015(8)
F7 0.065(12) 0.042(8) 0.086(15) -0.003(10) -0.043(11) -0.017(8)
F8 0.046(8) 0.038(7) 0.087(13) 0.009(9) 0.024(9) 0.015(6)
F9 0.047(8) 0.057(8) 0.023(5) 0.004(5) -0.005(5) -0.003(6)
F10 0.103(15) 0.082(13) 0.050(9) 0.035(9) -0.031(9) 0.005(10)
F11 0.074(11) 0.056(11) 0.024(9) -0.010(7) 0.017(7) 0.008(8)
N1 0.0222(12) 0.0195(11) 0.0237(12) -0.0014(9) -0.0029(9) 0.0032(9)
N2 0.0190(11) 0.0208(11) 0.0218(13) -0.0020(9) 0.0008(8) 0.0001(9)
N3 0.0203(11) 0.0192(12) 0.0251(12) -0.0028(9) -0.0037(9) 0.0022(9)
N4 0.0219(12) 0.0208(11) 0.0260(13) -0.0018(9) 0.0030(10) 0.0008(9)
C1 0.0180(12) 0.0223(14) 0.0304(15) -0.0055(11) -0.0029(11) 0.0030(10)
C2 0.0206(14) 0.0220(14) 0.0261(16) -0.0056(11) 0.0022(11) -0.0008(10)
C3 0.0317(17) 0.0338(17) 0.0279(16) 0.0107(14) 0.0064(13) 0.0017(15)
C4 0.039(2) 0.0354(16) 0.0207(14) 0.0040(12) -0.0029(14) 0.0033(14)
C5 0.0277(16) 0.0297(16) 0.0304(17) 0.0058(14) -0.0069(12) 0.0042(13)
C6 0.0174(13) 0.0222(13) 0.0325(16) -0.0073(12) -0.0030(11) 0.0034(10)
C7 0.0219(14) 0.0222(14) 0.0302(16) -0.0055(12) 0.0050(11) -0.0029(10)
C8 0.0342(17) 0.0384(18) 0.0317(17) 0.0103(14) 0.0070(15) -0.0013(14)
C9 0.045(2) 0.0391(17) 0.0255(14) 0.0088(16) 0.0022(14) 0.0064(18)
C10 0.0344(17) 0.0315(19) 0.0308(16) 0.0074(13) -0.0055(13) 0.0056(13)
C11 0.0210(13) 0.0304(19) 0.0395(19) -0.0042(14) -0.0053(13) 0.0062(12)
C12 0.0223(15) 0.0350(18) 0.0392(18) -0.0050(19) 0.0082(16) -0.0031(10)
C13 0.0196(15) 0.040(2) 0.046(2) -0.0050(17) -0.0053(14) 0.0071(13)
C14 0.0244(15) 0.029(2) 0.049(2) -0.0050(16) 0.0109(14) -0.0046(12)
C15 0.0231(12) 0.0233(12) 0.0250(13) -0.0075(10) -0.0009(12) 0.0022(13)

loop_
_atom_type_symbol
_atom_type_description
_atom_type_scat_dispersion_real
_atom_type_scat_dispersion_imag
_atom_type_scat_source
C C 0.0033 0.0016 'International Tables Vol C Tables 4.2.6.8 and 6.1.1.4'
N N 0.0061 0.0033 'International Tables Vol C Tables 4.2.6.8 and 6.1.1.4'
F F 0.0171 0.0103 'International Tables Vol C Tables 4.2.6.8 and 6.1.1.4'
P P 0.1023 0.0942 'International Tables Vol C Tables 4.2.6.8 and 6.1.1.4'
Co Co 0.3494 0.9721 'International Tables Vol C Tables 4.2.6.8 and 6.1.1.4'
I I -0.4742 1.8119 'International Tables Vol C Tables 4.2.6.8 and 6.1.1.4'
H H 0.0000 0.0000 'International Tables Vol C Tables 4.2.6.8 and 6.1.1.4'
Cl Cl 0.1484 0.1585 'International Tables Vol C Tables 4.2.6.8 and 6.1.1.4'

loop_
_geom_angle_atom_site_label_1
_geom_angle_atom_site_label_2
_geom_angle_atom_site_label_3
_geom_angle
_geom_angle_site_symmetry_1
_geom_angle_site_symmetry_3
_geom_angle_publ_flag
N4 Co1 N3 81.52(12) . . ?
N4 Co1 N2 179.38(12) . . ?
N3 Co1 N2 99.05(10) . . ?
N4 Co1 N1 97.85(12) . . ?
N3 Co1 N1 178.30(12) . . ?
N2 Co1 N1 81.57(11) . . ?
N4 Co1 C15 91.84(13) . . ?
N3 Co1 C15 86.85(12) . . ?
N2 Co1 C15 87.98(12) . . ?
N1 Co1 C15 91.59(12) . . ?
N4 Co1 Cl1 96.5(4) . . ?
N3 Co1 Cl1 90.3(4) . . ?
N2 Co1 Cl1 83.7(4) . . ?
N1 Co1 Cl1 91.3(4) . . ?
C15 Co1 Cl1 170.7(4) . . ?
N4 Co1 I1 89.41(8) . . ?
N3 Co1 I1 91.58(8) . . ?
N2 Co1 I1 90.80(8) . . ?
N1 Co1 I1 90.00(8) . . ?
C15 Co1 I1 177.83(9) . . ?
F1 P1 F1 90.0(3) 2_765 . ?
F1 P1 F3 90.82(15) 2_765 . ?
F1 P1 F3 179.14(17) . . ?
F1 P1 F3 179.14(17) 2_765 2_765 ?
F1 P1 F3 90.82(15) . 2_765 ?
F3 P1 F3 88.3(2) . 2_765 ?
F1 P1 F2 89.59(15) 2_765 . ?
F1 P1 F2 90.80(15) . . ?
F3 P1 F2 89.35(15) . . ?
F3 P1 F2 90.26(15) 2_765 . ?
F1 P1 F2 90.80(15) 2_765 2_765 ?
F1 P1 F2 89.59(15) . 2_765 ?
F3 P1 F2 90.26(15) . 2_765 ?
F3 P1 F2 89.35(15) 2_765 2_765 ?
F2 P1 F2 179.4(2) . 2_765 ?
F4 P2 F4 180.0 3_566 . ?
F4 P2 F5 90.35(9) 3_566 . ?
F4 P2 F5 89.65(9) . . ?
F4 P2 F5 90.35(9) 3_566 2_665 ?
F4 P2 F5 89.65(9) . 2_665 ?
F5 P2 F5 179.30(18) . 2_665 ?
F4 P2 F5 89.65(9) 3_566 4_656 ?
F4 P2 F5 90.35(9) . 4_656 ?
F5 P2 F5 90.004(2) . 4_656 ?
F5 P2 F5 90.002(2) 2_665 4_656 ?
F4 P2 F5 89.65(9) 3_566 3_566 ?
F4 P2 F5 90.35(9) . 3_566 ?
F5 P2 F5 90.000(2) . 3_566 ?
F5 P2 F5 90.002(1) 2_665 3_566 ?
F5 P2 F5 179.29(18) 4_656 3_566 ?
F7 P3 F11 89.9(9) . . ?
F7 P3 F6 179.8(13) . . ?
F11 P3 F6 90.3(10) . . ?
F7 P3 F9 90.8(9) . . ?
F11 P3 F9 90.5(8) . . ?
F6 P3 F9 89.4(9) . . ?
F7 P3 F10 89.8(9) . . ?
F11 P3 F10 90.0(8) . . ?
F6 P3 F10 90.0(9) . . ?
F9 P3 F10 179.2(10) . . ?
F7 P3 F8 89.9(9) . . ?
F11 P3 F8 179.5(10) . . ?
F6 P3 F8 89.9(8) . . ?
F9 P3 F8 89.9(7) . . ?
F10 P3 F8 89.5(8) . . ?
C1 N1 C10 119.8(3) . . ?
C1 N1 Co1 115.6(2) . . ?
C10 N1 Co1 124.5(2) . . ?
C2 N2 C3 121.1(3) . . ?
C2 N2 Co1 115.4(2) . . ?
C3 N2 Co1 123.5(2) . . ?
C6 N3 C5 121.0(3) . . ?
C6 N3 Co1 115.6(2) . . ?
C5 N3 Co1 123.2(2) . . ?
C7 N4 C8 120.0(3) . . ?
C7 N4 Co1 116.6(2) . . ?
C8 N4 Co1 123.4(2) . . ?
N1 C1 C2 113.7(3) . . ?
N1 C1 C11 125.3(3) . . ?
C2 C1 C11 121.0(3) . . ?
N2 C2 C1 113.6(3) . . ?
N2 C2 C12 127.0(3) . . ?
C1 C2 C12 119.3(3) . . ?
N2 C3 C4 112.7(3) . . ?
N2 C3 H3A 109.0 . . ?
C4 C3 H3A 109.0 . . ?
N2 C3 H3B 109.0 . . ?
C4 C3 H3B 109.0 . . ?
H3A C3 H3B 107.8 . . ?
C5 C4 C3 115.1(3) . . ?
C5 C4 H4A 108.5 . . ?
C3 C4 H4A 108.5 . . ?
C5 C4 H4B 108.5 . . ?
C3 C4 H4B 108.5 . . ?
H4A C4 H4B 107.5 . . ?
N3 C5 C4 112.5(3) . . ?
N3 C5 H5A 109.1 . . ?
C4 C5 H5A 109.1 . . ?
N3 C5 H5B 109.1 . . ?
C4 C5 H5B 109.1 . . ?
H5A C5 H5B 107.8 . . ?
N3 C6 C7 113.7(3) . . ?
N3 C6 C13 127.2(3) . . ?
C7 C6 C13 119.1(3) . . ?
N4 C7 C6 112.5(3) . . ?
N4 C7 C14 125.5(3) . . ?
C6 C7 C14 121.9(3) . . ?
N4 C8 C9 111.8(3) . . ?
N4 C8 H8A 109.3 . . ?
C9 C8 H8A 109.3 . . ?
N4 C8 H8B 109.3 . . ?
C9 C8 H8B 109.3 . . ?
H8A C8 H8B 107.9 . . ?
C10 C9 C8 113.8(3) . . ?
C10 C9 H9A 108.8 . . ?
C8 C9 H9A 108.8 . . ?
C10 C9 H9B 108.8 . . ?
C8 C9 H9B 108.8 . . ?
H9A C9 H9B 107.7 . . ?
N1 C10 C9 112.6(3) . . ?
N1 C10 H10A 109.1 . . ?
C9 C10 H10A 109.1 . . ?
N1 C10 H10B 109.1 . . ?
C9 C10 H10B 109.1 . . ?
H10A C10 H10B 107.8 . . ?
C1 C11 H11A 109.5 . . ?
C1 C11 H11B 109.5 . . ?
H11A C11 H11B 109.5 . . ?
C1 C11 H11C 109.5 . . ?
H11A C11 H11C 109.5 . . ?
H11B C11 H11C 109.5 . . ?
C2 C12 H12A 109.5 . . ?
C2 C12 H12B 109.5 . . ?
H12A C12 H12B 109.5 . . ?
C2 C12 H12C 109.5 . . ?
H12A C12 H12C 109.5 . . ?
H12B C12 H12C 109.5 . . ?
C6 C13 H13A 109.5 . . ?
C6 C13 H13B 109.5 . . ?
H13A C13 H13B 109.5 . . ?
C6 C13 H13C 109.5 . . ?
H13A C13 H13C 109.5 . . ?
H13B C13 H13C 109.5 . . ?
C7 C14 H14A 109.5 . . ?
C7 C14 H14B 109.5 . . ?
H14A C14 H14B 109.5 . . ?
C7 C14 H14C 109.5 . . ?
H14A C14 H14C 109.5 . . ?
H14B C14 H14C 109.5 . . ?
Co1 C15 H15A 109.5 . . ?
Co1 C15 H15B 109.5 . . ?
H15A C15 H15B 109.5 . . ?
Co1 C15 H15C 109.5 . . ?
H15A C15 H15C 109.5 . . ?
H15B C15 H15C 109.5 . . ?

loop_
_geom_bond_atom_site_label_1
_geom_bond_atom_site_label_2
_geom_bond_distance
_geom_bond_site_symmetry_2
_geom_bond_publ_flag
I1 Co1 2.7090(5) . ?
Cl1 Co1 2.566(16) . ?
Co1 N4 1.909(3) . ?
Co1 N3 1.916(3) . ?
Co1 N2 1.917(3) . ?
Co1 N1 1.920(3) . ?
Co1 C15 2.009(3) . ?
P1 F1 1.590(3) 2_765 ?
P1 F1 1.590(3) . ?
P1 F3 1.599(2) . ?
P1 F3 1.599(2) 2_765 ?
P1 F2 1.601(2) . ?
P1 F2 1.601(2) 2_765 ?
P2 F4 1.597(3) 3_566 ?
P2 F4 1.597(3) . ?
P2 F5 1.604(2) . ?
P2 F5 1.604(2) 2_665 ?
P2 F5 1.604(2) 4_656 ?
P2 F5 1.604(2) 3_566 ?
P3 F7 1.574(15) . ?
P3 F11 1.576(14) . ?
P3 F6 1.579(15) . ?
P3 F9 1.580(12) . ?
P3 F10 1.588(12) . ?
P3 F8 1.589(13) . ?
N1 C1 1.288(4) . ?
N1 C10 1.469(4) . ?
N2 C2 1.298(4) . ?
N2 C3 1.465(4) . ?
N3 C6 1.292(4) . ?
N3 C5 1.467(4) . ?
N4 C7 1.292(4) . ?
N4 C8 1.467(4) . ?
C1 C2 1.469(5) . ?
C1 C11 1.505(4) . ?
C2 C12 1.493(4) . ?
C3 C4 1.520(5) . ?
C3 H3A 0.9900 . ?
C3 H3B 0.9900 . ?
C4 C5 1.507(5) . ?
C4 H4A 0.9900 . ?
C4 H4B 0.9900 . ?
C5 H5A 0.9900 . ?
C5 H5B 0.9900 . ?
C6 C7 1.482(5) . ?
C6 C13 1.501(5) . ?
C7 C14 1.498(4) . ?
C8 C9 1.516(6) . ?
C8 H8A 0.9900 . ?
C8 H8B 0.9900 . ?
C9 C10 1.498(5) . ?
C9 H9A 0.9900 . ?
C9 H9B 0.9900 . ?
C10 H10A 0.9900 . ?
C10 H10B 0.9900 . ?
C11 H11A 0.9800 . ?
C11 H11B 0.9800 . ?
C11 H11C 0.9800 . ?
C12 H12A 0.9800 . ?
C12 H12B 0.9800 . ?
C12 H12C 0.9800 . ?
C13 H13A 0.9800 . ?
C13 H13B 0.9800 . ?
C13 H13C 0.9800 . ?
C14 H14A 0.9800 . ?
C14 H14B 0.9800 . ?
C14 H14C 0.9800 . ?
C15 H15A 0.9800 . ?
C15 H15B 0.9800 . ?
C15 H15C 0.9800 . ?

loop_
_geom_torsion_atom_site_label_1
_geom_torsion_atom_site_label_2
_geom_torsion_atom_site_label_3
_geom_torsion_atom_site_label_4
_geom_torsion
_geom_torsion_site_symmetry_1
_geom_torsion_site_symmetry_2
_geom_torsion_site_symmetry_3
_geom_torsion_site_symmetry_4
_geom_torsion_publ_flag
C10 N1 C1 C2 178.9(3) . . . . ?
Co1 N1 C1 C2 -4.1(4) . . . . ?
C10 N1 C1 C11 -1.9(5) . . . . ?
Co1 N1 C1 C11 175.1(3) . . . . ?
C3 N2 C2 C1 -177.7(3) . . . . ?
Co1 N2 C2 C1 0.3(3) . . . . ?
C3 N2 C2 C12 1.0(5) . . . . ?
Co1 N2 C2 C12 178.9(3) . . . . ?
N1 C1 C2 N2 2.5(4) . . . . ?
C11 C1 C2 N2 -176.8(3) . . . . ?
N1 C1 C2 C12 -176.2(3) . . . . ?
C11 C1 C2 C12 4.5(5) . . . . ?
C2 N2 C3 C4 -152.0(3) . . . . ?
Co1 N2 C3 C4 30.3(4) . . . . ?
N2 C3 C4 C5 -65.3(4) . . . . ?
C6 N3 C5 C4 152.1(3) . . . . ?
Co1 N3 C5 C4 -32.8(4) . . . . ?
C3 C4 C5 N3 66.7(4) . . . . ?
C5 N3 C6 C7 177.9(3) . . . . ?
Co1 N3 C6 C7 2.5(4) . . . . ?
C5 N3 C6 C13 -2.4(5) . . . . ?
Co1 N3 C6 C13 -177.7(3) . . . . ?
C8 N4 C7 C6 179.1(3) . . . . ?
Co1 N4 C7 C6 2.6(4) . . . . ?
C8 N4 C7 C14 0.9(5) . . . . ?
Co1 N4 C7 C14 -175.6(3) . . . . ?
N3 C6 C7 N4 -3.4(4) . . . . ?
C13 C6 C7 N4 176.9(3) . . . . ?
N3 C6 C7 C14 174.9(3) . . . . ?
C13 C6 C7 C14 -4.8(5) . . . . ?
C7 N4 C8 C9 148.0(3) . . . . ?
Co1 N4 C8 C9 -35.8(4) . . . . ?
N4 C8 C9 C10 69.6(4) . . . . ?
C1 N1 C10 C9 -155.3(3) . . . . ?
Co1 N1 C10 C9 27.9(4) . . . . ?
C8 C9 C10 N1 -65.1(4) . . . . ?
